data_2107173
loop_
_publ_author_name
'Schulz, H.'

_publ_section_title
;
 The structure of beta-Li I O3
;
_journal_name_full 'Acta Crystallographica B (24,1968-38,1982)'
_journal_page_first 2285
_journal_page_last 2289
_journal_volume 29
_journal_year 1973
_chemical_formula_sum 'I Li O3'
_chemical_name_systematic 'Li (I O3)'
_space_group_IT_number 86
_symmetry_space_group_name_Hall '-P 4bc'
_symmetry_space_group_name_H-M 'P 42/n :2'
_cell_angle_alpha 90
_cell_angle_beta 90
_cell_angle_gamma 90
_cell_formula_units_Z 8
_cell_length_a 9.7329
_cell_length_b 9.7329
_cell_length_c 6.1566
_cell_volume 583.211
_citation_journal_id_ASTM ACBCAR
_cod_data_source_file Schulz_ACBCAR_1973_1319.cif
_cod_data_source_block I1Li1O3
_cod_original_cell_volume 583.2106
_cod_original_formula_sum 'I1 Li1 O3'
_cod_database_code 2107173

loop_
_symmetry_equiv_pos_as_xyz
x,y,z
-y,x+1/2,z+1/2
-x+1/2,-y+1/2,z
y+1/2,-x,z+1/2
-x,-y,-z
y,-x-1/2,-z-1/2
x-1/2,y-1/2,-z
-y-1/2,x,-z-1/2

loop_
_atom_site_label
_atom_site_type_symbol
_atom_site_fract_x
_atom_site_fract_y
_atom_site_fract_z
_atom_site_occupancy
_atom_site_U_iso_or_equiv
I1 I+5 0.0343 0.7576 0.115 1 0.0
O3 O-2 0.847 0.552 0.172 1 0.0
O2 O-2 0.094 0.209 0.094 1 0.0
Li1 Li+1 0.426 0.236 0.426 1 0.0
O1 O-2 0.836 0.121 -0.05 1 0.0
